data_2240764
loop_
_publ_author_name
'A\,sk\?in, G\"ul\,cin \,Sefiye'
'Necefo\(glu, Hacali'
'Y\?ilmaz Nayir, Gamze'
'\,Catak \,Celik, Raziye'
'H\"okelek, Tuncer'

_publ_section_title
;
 Crystal structure of
 triaqua(4-cyanobenzoato-\k^2^<i>O</i>,<i>O</i>')(nicotinamide-\k<i>N</i>^1^)zinc
 4-cyanobenzoate
;
_journal_coeditor_code WM5158
_journal_issue 6
_journal_name_full 'Acta Crystallographica Section E'
_journal_page_first 684
_journal_page_last 686
_journal_paper_doi 10.1107/S2056989015009743
_journal_volume 71
_journal_year 2015
_chemical_formula_iupac '[Zn (C8 H4 N O2) (C6 H6 N2 O) (H2 O)3] (C8 H4 N O2)'
_chemical_formula_moiety 'C14 H16 N3 O6 Zn +, C8 H4 N O2 -'
_chemical_formula_sum 'C22 H20 N4 O8 Zn'
_chemical_formula_weight 533.81
_chemical_name_systematic
'Triaqua(4-cyanobenzoato-\k^2^<i>O</i>,<i>O</i>')(nicotinamide-\k<i>N</i>^1^)zinc 4-cyanobenzoate'
_space_group_IT_number 2
_symmetry_cell_setting triclinic
_symmetry_space_group_name_Hall '-P 1'
_symmetry_space_group_name_H-M 'P -1'
_atom_sites_solution_hydrogens geom
_atom_sites_solution_primary direct
_atom_sites_solution_secondary difmap
_audit_creation_method SHELXL-97
_cell_angle_alpha 81.882(2)
_cell_angle_beta 87.806(3)
_cell_angle_gamma 88.007(3)
_cell_formula_units_Z 2
_cell_length_a 6.0858(2)
_cell_length_b 8.7031(3)
_cell_length_c 22.2357(6)
_cell_measurement_reflns_used 9885
_cell_measurement_temperature 296(2)
_cell_measurement_theta_max 28.39
_cell_measurement_theta_min 2.36
_cell_volume 1164.55(6)
_computing_cell_refinement
;
<i>SAINT</i> (Bruker, 2012)
;
_computing_data_collection
;
<i>APEX2</i> (Bruker, 2012)
;
_computing_data_reduction
;
<i>SAINT</i> (Bruker, 2012)
;
_computing_molecular_graphics
;
<i>ORTEP-3 for Windows</i> (Farrugia, 2012)
;
_computing_publication_material
;
WinGX (Farrugia, 2012) and PLATON (Spek, 2009)
;
_computing_structure_refinement
;
<i>SHELXL97</i> (Sheldrick, 2008)
;
_computing_structure_solution
;
<i>SHELXS97</i> (Sheldrick, 2008)
;
_diffrn_ambient_temperature 296(2)
_diffrn_measured_fraction_theta_full 0.997
_diffrn_measured_fraction_theta_max 0.997
_diffrn_measurement_device_type 'Bruker SMART BREEZE CCD'
_diffrn_measurement_method '\f and \w scans'
_diffrn_radiation_monochromator graphite
_diffrn_radiation_source 'fine-focus sealed tube'
_diffrn_radiation_type MoK\a
_diffrn_radiation_wavelength 0.71073
_diffrn_reflns_av_R_equivalents 0.0335
_diffrn_reflns_av_sigmaI/netI 0.0227
_diffrn_reflns_limit_h_max 8
_diffrn_reflns_limit_h_min -7
_diffrn_reflns_limit_k_max 11
_diffrn_reflns_limit_k_min -11
_diffrn_reflns_limit_l_max 29
_diffrn_reflns_limit_l_min -29
_diffrn_reflns_number 27167
_diffrn_reflns_theta_full 28.42
_diffrn_reflns_theta_max 28.42
_diffrn_reflns_theta_min 1.85
_diffrn_standards_number 0
_exptl_absorpt_coefficient_mu 1.110
_exptl_absorpt_correction_T_max 0.758
_exptl_absorpt_correction_T_min 0.625
_exptl_absorpt_correction_type multi-scan
_exptl_absorpt_process_details
;
(<i>SADABS</i>; Bruker, 2012)
;
_exptl_crystal_colour 'translucent light colourless'
_exptl_crystal_density_diffrn 1.522
_exptl_crystal_density_method 'not measured'
_exptl_crystal_description prism
_exptl_crystal_F_000 548
_exptl_crystal_size_max 0.45
_exptl_crystal_size_mid 0.36
_exptl_crystal_size_min 0.25
_refine_diff_density_max 0.352
_refine_diff_density_min -0.328
_refine_ls_extinction_method none
_refine_ls_goodness_of_fit_ref 1.047
_refine_ls_hydrogen_treatment mixed
_refine_ls_matrix_type full
_refine_ls_number_parameters 348
_refine_ls_number_reflns 5839
_refine_ls_number_restraints 0
_refine_ls_restrained_S_all 1.047
_refine_ls_R_factor_all 0.0330
_refine_ls_R_factor_gt 0.0304
_refine_ls_shift/su_max 0.001
_refine_ls_shift/su_mean 0.000
_refine_ls_structure_factor_coef Fsqd
_refine_ls_weighting_details 'calc w=1/[\s^2^(Fo^2^)+(0.0394P)^2^+0.4376P] where P=(Fo^2^+2Fc^2^)/3'
_refine_ls_weighting_scheme calc
_refine_ls_wR_factor_gt 0.0787
_refine_ls_wR_factor_ref 0.0800
_reflns_number_gt 5450
_reflns_number_total 5839
_reflns_threshold_expression I>2\s(I)
_cod_data_source_file wm5158sup1.cf
_cod_data_source_block I
_cod_database_code 2240764

loop_
_symmetry_equiv_pos_as_xyz
'x, y, z'
'-x, -y, -z'

loop_
_atom_site_type_symbol
_atom_site_label
_atom_site_fract_x
_atom_site_fract_y
_atom_site_fract_z
_atom_site_U_iso_or_equiv
_atom_site_adp_type
_atom_site_calc_flag
_atom_site_refinement_flags
_atom_site_occupancy
_atom_site_symmetry_multiplicity
Zn Zn1 0.90164(3) 0.228852(18) 0.220630(8) 0.02931(6) Uani d . 1 1
O O1 0.58663(19) 0.18054(14) 0.17586(6) 0.0398(3) Uani d . 1 1
O O2 0.89148(19) 0.04418(14) 0.16835(6) 0.0386(3) Uani d . 1 1
O O3 0.1991(2) 0.64093(14) 0.17635(6) 0.0425(3) Uani d . 1 1
O O4 0.8145(2) 0.08998(17) 0.30208(6) 0.0456(3) Uani d . 1 1
H H41 0.698(4) 0.078(3) 0.3136(11) 0.051(7) Uiso d . 1 1
H H42 0.887(4) 0.079(3) 0.3298(12) 0.060(7) Uiso d . 1 1
O O5 1.21393(19) 0.21434(14) 0.24815(6) 0.0346(2) Uani d . 1 1
H H51 1.258(4) 0.162(3) 0.2779(11) 0.057(7) Uiso d . 1 1
H H52 1.298(4) 0.209(2) 0.2238(9) 0.035(5) Uiso d . 1 1
O O6 1.0470(3) 0.36922(16) 0.14029(6) 0.0442(3) Uani d . 1 1
H H61 1.087(4) 0.447(3) 0.1457(11) 0.052(7) Uiso d . 1 1
H H62 0.983(4) 0.379(3) 0.1113(12) 0.060(8) Uiso d . 1 1
O O7 1.38028(19) 0.02307(15) 0.33815(5) 0.0413(3) Uani d . 1 1
O O8 1.0769(2) 0.0341(2) 0.39584(6) 0.0620(4) Uani d . 1 1
N N1 0.1949(5) -0.3612(3) -0.03004(10) 0.0940(9) Uani d . 1 1
N N2 0.7668(2) 0.42834(14) 0.24805(6) 0.0315(3) Uani d . 1 1
N N3 0.2052(3) 0.83017(18) 0.23482(8) 0.0454(4) Uani d . 1 1
H H31 0.101(4) 0.872(3) 0.2162(11) 0.058(7) Uiso d . 1 1
H H32 0.269(4) 0.879(3) 0.2633(11) 0.057(6) Uiso d . 1 1
N N4 1.7600(4) -0.5182(3) 0.61042(11) 0.0876(8) Uani d . 1 1
C C1 0.6926(2) 0.07134(17) 0.15590(7) 0.0292(3) Uani d . 1 1
C C2 0.5848(2) -0.02630(17) 0.11607(6) 0.0294(3) Uani d . 1 1
C C3 0.3787(3) 0.0185(2) 0.09399(8) 0.0381(3) Uani d . 1 1
H H3 0.3076 0.1079 0.1044 0.046 Uiso calc R 1 1
C C4 0.2796(3) -0.0701(2) 0.05652(8) 0.0469(4) Uani d . 1 1
H H4 0.1420 -0.0405 0.0413 0.056 Uiso calc R 1 1
C C5 0.3867(3) -0.2038(2) 0.04169(8) 0.0470(4) Uani d . 1 1
C C6 0.5917(4) -0.2502(2) 0.06388(9) 0.0473(4) Uani d . 1 1
H H6 0.6618 -0.3402 0.0538 0.057 Uiso calc R 1 1
C C7 0.6911(3) -0.16065(19) 0.10140(8) 0.0371(3) Uani d . 1 1
H H7 0.8286 -0.1905 0.1167 0.045 Uiso calc R 1 1
C C8 0.2809(5) -0.2932(3) 0.00172(10) 0.0665(7) Uani d . 1 1
C C9 0.8671(3) 0.4895(2) 0.29107(8) 0.0417(4) Uani d . 1 1
H H9 0.9926 0.4393 0.3078 0.050 Uiso calc R 1 1
C C10 0.7913(3) 0.6238(3) 0.31145(10) 0.0558(5) Uani d . 1 1
H H10 0.8666 0.6654 0.3407 0.067 Uiso calc R 1 1
C C11 0.6017(3) 0.6963(2) 0.28798(9) 0.0491(5) Uani d . 1 1
H H11 0.5467 0.7867 0.3017 0.059 Uiso calc R 1 1
C C12 0.4942(2) 0.63340(16) 0.24389(7) 0.0299(3) Uani d . 1 1
C C13 0.5853(3) 0.50013(16) 0.22481(7) 0.0303(3) Uani d . 1 1
H H13 0.5169 0.4585 0.1943 0.036 Uiso calc R 1 1
C C14 0.2868(3) 0.70160(16) 0.21562(7) 0.0317(3) Uani d . 1 1
C C15 1.2702(3) -0.0089(2) 0.38754(7) 0.0346(3) Uani d . 1 1
C C16 1.3816(3) -0.11192(18) 0.43897(7) 0.0318(3) Uani d . 1 1
C C17 1.2673(3) -0.1557(2) 0.49338(8) 0.0423(4) Uani d . 1 1
H H17 1.1254 -0.1161 0.4993 0.051 Uiso calc R 1 1
C C18 1.3630(3) -0.2582(2) 0.53905(8) 0.0503(5) Uani d . 1 1
H H18 1.2857 -0.2876 0.5755 0.060 Uiso calc R 1 1
C C19 1.5746(3) -0.3167(2) 0.53011(8) 0.0446(4) Uani d . 1 1
C C20 1.6928(3) -0.2701(2) 0.47640(9) 0.0445(4) Uani d . 1 1
H H20 1.8358 -0.3079 0.4708 0.053 Uiso calc R 1 1
C C21 1.5961(3) -0.1669(2) 0.43142(8) 0.0379(3) Uani d . 1 1
H H21 1.6757 -0.1340 0.3957 0.046 Uiso calc R 1 1
C C22 1.6768(4) -0.4285(3) 0.57586(10) 0.0600(6) Uani d . 1 1

loop_
_atom_site_aniso_label
_atom_site_aniso_U_11
_atom_site_aniso_U_22
_atom_site_aniso_U_33
_atom_site_aniso_U_12
_atom_site_aniso_U_13
_atom_site_aniso_U_23
Zn1 0.02640(10) 0.02670(9) 0.03590(11) 0.00369(6) -0.00771(7) -0.00734(7)
O1 0.0353(6) 0.0404(6) 0.0465(7) 0.0023(5) -0.0002(5) -0.0171(5)
O2 0.0304(6) 0.0382(6) 0.0498(7) 0.0022(5) -0.0125(5) -0.0126(5)
O3 0.0435(7) 0.0344(6) 0.0514(7) 0.0022(5) -0.0162(6) -0.0087(5)
O4 0.0294(7) 0.0607(8) 0.0418(7) -0.0051(6) -0.0061(6) 0.0118(6)
O5 0.0247(5) 0.0420(6) 0.0354(6) 0.0037(5) -0.0037(5) 0.0001(5)
O6 0.0579(8) 0.0391(7) 0.0365(7) -0.0094(6) -0.0098(6) -0.0044(5)
O7 0.0318(6) 0.0549(7) 0.0333(6) 0.0080(5) -0.0017(5) 0.0055(5)
O8 0.0332(7) 0.1071(13) 0.0398(7) 0.0214(7) -0.0021(5) 0.0051(7)
N1 0.135(2) 0.0930(17) 0.0616(13) -0.0520(16) -0.0348(14) -0.0149(12)
N2 0.0299(6) 0.0296(6) 0.0357(7) 0.0044(5) -0.0043(5) -0.0070(5)
N3 0.0446(9) 0.0346(7) 0.0583(10) 0.0146(6) -0.0166(8) -0.0113(7)
N4 0.0892(16) 0.0843(15) 0.0815(15) -0.0089(13) -0.0451(13) 0.0280(12)
C1 0.0297(7) 0.0299(7) 0.0277(7) -0.0022(5) -0.0016(5) -0.0031(5)
C2 0.0284(7) 0.0334(7) 0.0267(7) -0.0051(6) -0.0011(5) -0.0043(5)
C3 0.0307(8) 0.0458(9) 0.0380(8) -0.0017(7) -0.0046(6) -0.0049(7)
C4 0.0367(9) 0.0646(12) 0.0392(9) -0.0136(8) -0.0115(7) -0.0005(8)
C5 0.0598(12) 0.0532(10) 0.0296(8) -0.0268(9) -0.0066(8) -0.0038(7)
C6 0.0640(12) 0.0378(9) 0.0433(9) -0.0094(8) -0.0034(8) -0.0138(7)
C7 0.0378(9) 0.0358(8) 0.0389(8) -0.0015(6) -0.0039(7) -0.0086(6)
C8 0.0899(17) 0.0679(14) 0.0446(11) -0.0359(13) -0.0173(11) -0.0057(10)
C9 0.0352(9) 0.0491(9) 0.0435(9) 0.0117(7) -0.0118(7) -0.0156(7)
C10 0.0502(11) 0.0651(12) 0.0609(12) 0.0198(9) -0.0255(9) -0.0379(10)
C11 0.0477(10) 0.0479(10) 0.0580(11) 0.0169(8) -0.0167(9) -0.0292(9)
C12 0.0306(7) 0.0262(6) 0.0324(7) 0.0019(5) -0.0020(6) -0.0028(5)
C13 0.0314(7) 0.0262(6) 0.0338(7) 0.0008(5) -0.0052(6) -0.0056(5)
C14 0.0323(8) 0.0248(6) 0.0369(8) 0.0010(5) -0.0034(6) -0.0007(5)
C15 0.0281(7) 0.0446(8) 0.0308(7) 0.0026(6) -0.0058(6) -0.0048(6)
C16 0.0306(7) 0.0363(7) 0.0292(7) -0.0011(6) -0.0064(6) -0.0055(6)
C17 0.0365(9) 0.0542(10) 0.0354(8) 0.0005(7) -0.0010(7) -0.0041(7)
C18 0.0545(11) 0.0608(12) 0.0331(9) -0.0055(9) -0.0020(8) 0.0031(8)
C19 0.0488(10) 0.0434(9) 0.0407(9) -0.0062(8) -0.0185(8) 0.0028(7)
C20 0.0351(9) 0.0472(9) 0.0496(10) 0.0035(7) -0.0121(7) 0.0003(8)
C21 0.0334(8) 0.0428(8) 0.0362(8) 0.0003(7) -0.0040(6) -0.0007(7)
C22 0.0617(13) 0.0613(13) 0.0544(12) -0.0092(10) -0.0247(10) 0.0090(10)

loop_
_atom_type_symbol
_atom_type_description
_atom_type_scat_dispersion_real
_atom_type_scat_dispersion_imag
_atom_type_scat_source
C C 0.0033 0.0016 'International Tables Vol C Tables 4.2.6.8 and 6.1.1.4'
H H 0.0000 0.0000 'International Tables Vol C Tables 4.2.6.8 and 6.1.1.4'
N N 0.0061 0.0033 'International Tables Vol C Tables 4.2.6.8 and 6.1.1.4'
O O 0.0106 0.0060 'International Tables Vol C Tables 4.2.6.8 and 6.1.1.4'
Zn Zn 0.2839 1.4301 'International Tables Vol C Tables 4.2.6.8 and 6.1.1.4'

loop_
_geom_angle_atom_site_label_1
_geom_angle_atom_site_label_2
_geom_angle_atom_site_label_3
_geom_angle
O2 Zn1 O1 59.48(4)
O4 Zn1 O1 92.90(5)
O5 Zn1 O1 162.17(5)
O6 Zn1 O1 95.68(5)
N2 Zn1 O1 91.98(5)
O5 Zn1 O2 102.69(5)
O4 Zn1 O2 93.77(6)
N2 Zn1 O2 150.78(5)
O5 Zn1 O4 87.85(6)
N2 Zn1 O4 93.81(6)
O2 Zn1 O6 87.82(5)
O4 Zn1 O6 170.83(6)
O5 Zn1 O6 82.99(6)
N2 Zn1 O6 89.13(5)
O5 Zn1 N2 105.76(5)
O1 Zn1 C1 29.66(4)
O2 Zn1 C1 29.82(5)
O4 Zn1 C1 93.91(5)
O5 Zn1 C1 132.51(5)
O6 Zn1 C1 91.96(5)
N2 Zn1 C1 121.41(5)
C1 O1 Zn1 86.53(9)
C1 O2 Zn1 93.49(9)
Zn1 O4 H41 123.9(18)
Zn1 O4 H42 122.6(19)
H42 O4 H41 107(3)
Zn1 O5 H51 126.1(17)
Zn1 O5 H52 114.8(16)
H52 O5 H51 107(2)
Zn1 O6 H61 115.0(18)
Zn1 O6 H62 118(2)
H61 O6 H62 110(3)
C9 N2 Zn1 118.11(11)
C13 N2 Zn1 123.38(10)
C9 N2 C13 118.51(13)
C14 N3 H31 115.4(17)
C14 N3 H32 123.8(15)
H31 N3 H32 120(2)
O1 C1 Zn1 63.82(8)
O2 C1 Zn1 56.69(8)
C2 C1 Zn1 175.80(11)
O1 C1 O2 120.51(14)
O1 C1 C2 120.21(14)
O2 C1 C2 119.28(13)
C3 C2 C1 119.43(14)
C3 C2 C7 120.58(15)
C7 C2 C1 119.99(14)
C2 C3 H3 120.2
C4 C3 C2 119.68(17)
C4 C3 H3 120.2
C3 C4 C5 119.60(17)
C3 C4 H4 120.2
C5 C4 H4 120.2
C4 C5 C8 118.5(2)
C6 C5 C4 121.15(16)
C6 C5 C8 120.4(2)
C5 C6 C7 119.12(18)
C5 C6 H6 120.4
C7 C6 H6 120.4
C2 C7 H7 120.1
C6 C7 C2 119.86(17)
C6 C7 H7 120.1
N1 C8 C5 178.7(3)
N2 C9 C10 122.20(16)
N2 C9 H9 118.9
C10 C9 H9 118.9
C9 C10 C11 119.10(17)
C9 C10 H10 120.5
C11 C10 H10 120.5
C10 C11 C12 119.40(16)
C10 C11 H11 120.3
C12 C11 H11 120.3
C11 C12 C14 123.93(14)
C13 C12 C11 117.67(14)
C13 C12 C14 118.40(14)
N2 C13 C12 123.08(14)
N2 C13 H13 118.5
C12 C13 H13 118.5
O3 C14 N3 122.30(15)
O3 C14 C12 121.07(14)
N3 C14 C12 116.63(15)
O7 C15 C16 117.31(14)
O8 C15 O7 124.46(15)
O8 C15 C16 118.19(15)
C17 C16 C15 120.11(14)
C17 C16 C21 119.38(15)
C21 C16 C15 120.49(14)
C16 C17 C18 120.40(17)
C16 C17 H17 119.8
C18 C17 H17 119.8
C17 C18 C19 119.64(17)
C17 C18 H18 120.2
C19 C18 H18 120.2
C18 C19 C20 120.37(16)
C18 C19 C22 121.19(19)
C20 C19 C22 118.43(19)
C19 C20 H20 120.3
C21 C20 C19 119.37(17)
C21 C20 H20 120.3
C16 C21 H21 119.6
C20 C21 C16 120.76(16)
C20 C21 H21 119.6
N4 C22 C19 178.0(3)

loop_
_geom_bond_atom_site_label_1
_geom_bond_atom_site_label_2
_geom_bond_distance
_geom_bond_publ_flag
Zn1 O1 2.2724(12) yes
Zn1 O2 2.1163(12) yes
Zn1 O4 2.0917(13) yes
Zn1 O5 2.0132(11) yes
Zn1 O6 2.1917(14) yes
Zn1 N2 2.0545(12) yes
Zn1 C1 2.5276(15) ?
O1 C1 1.2531(18) ?
O2 C1 1.2591(19) ?
O3 C14 1.230(2) ?
O4 H41 0.75(3) ?
O4 H42 0.77(3) ?
O5 H51 0.80(3) ?
O5 H52 0.74(2) ?
O6 H61 0.75(3) ?
O6 H62 0.76(3) ?
O7 C15 1.266(2) ?
N1 C8 1.136(3) ?
N2 C9 1.335(2) ?
N2 C13 1.3351(19) ?
N3 H31 0.82(3) ?
N3 H32 0.91(3) ?
N4 C22 1.136(3) ?
C1 C2 1.494(2) ?
C2 C3 1.388(2) ?
C2 C7 1.390(2) ?
C3 C4 1.380(2) ?
C3 H3 0.9300 ?
C4 H4 0.9300 ?
C5 C4 1.388(3) ?
C5 C6 1.385(3) ?
C5 C8 1.444(3) ?
C6 H6 0.9300 ?
C7 C6 1.387(2) ?
C7 H7 0.9300 ?
C9 C10 1.372(2) ?
C9 H9 0.9300 ?
C10 H10 0.9300 ?
C11 C10 1.380(3) ?
C11 H11 0.9300 ?
C12 C11 1.384(2) ?
C12 C13 1.382(2) ?
C12 C14 1.498(2) ?
C13 H13 0.9300 ?
C14 N3 1.327(2) ?
C15 O8 1.237(2) ?
C15 C16 1.516(2) ?
C16 C17 1.384(2) ?
C16 C21 1.387(2) ?
C17 C18 1.385(3) ?
C17 H17 0.9300 ?
C18 H18 0.9300 ?
C19 C18 1.386(3) ?
C19 C22 1.447(3) ?
C20 C19 1.388(3) ?
C20 H20 0.9300 ?
C21 C20 1.381(2) ?
C21 H21 0.9300 ?

loop_
_geom_hbond_atom_site_label_D
_geom_hbond_atom_site_label_H
_geom_hbond_atom_site_label_A
_geom_hbond_site_symmetry_A
_geom_hbond_distance_DH
_geom_hbond_distance_HA
_geom_hbond_distance_DA
_geom_hbond_angle_DHA
_geom_hbond_publ_flag
N3 H31 O2 1_465 0.82(2) 2.13(3) 2.914(2) 162(2) yes
N3 H32 O7 1_465 0.92(3) 2.35(2) 3.261(2) 171(2) yes
O4 H41 O7 1_455 0.75(2) 2.04(2) 2.7890(17) 173(3) yes
O4 H42 O8 . 0.76(3) 1.89(3) 2.6547(18) 175(3) yes
O5 H51 O7 . 0.80(2) 1.83(2) 2.6264(17) 171(3) yes
O5 H52 O1 1_655 0.74(2) 2.05(2) 2.7610(17) 164(2) yes
O6 H61 O3 1_655 0.75(3) 2.05(3) 2.7993(19) 170(3) yes
O6 H62 N1 2_655 0.76(3) 2.17(3) 2.918(3) 170(3) yes
C11 H11 O7 1_465 0.93 2.49 3.415(2) 177 yes

loop_
_geom_torsion_atom_site_label_1
_geom_torsion_atom_site_label_2
_geom_torsion_atom_site_label_3
_geom_torsion_atom_site_label_4
_geom_torsion
O2 Zn1 O1 C1 -0.14(9)
O4 Zn1 O1 C1 -92.81(10)
O5 Zn1 O1 C1 -0.8(2)
O6 Zn1 O1 C1 83.95(10)
N2 Zn1 O1 C1 173.27(9)
O1 Zn1 O2 C1 0.14(8)
O4 Zn1 O2 C1 91.28(10)
O5 Zn1 O2 C1 179.92(9)
O6 Zn1 O2 C1 -97.77(10)
N2 Zn1 O2 C1 -13.46(16)
O1 Zn1 N2 C9 163.71(13)
O1 Zn1 N2 C13 -16.72(13)
O2 Zn1 N2 C9 175.39(12)
O2 Zn1 N2 C13 -5.04(19)
O4 Zn1 N2 C9 70.67(14)
O4 Zn1 N2 C13 -109.76(13)
O5 Zn1 N2 C9 -18.17(14)
O5 Zn1 N2 C13 161.40(12)
O6 Zn1 N2 C9 -100.64(14)
O6 Zn1 N2 C13 78.93(13)
C1 Zn1 N2 C9 167.60(12)
C1 Zn1 N2 C13 -12.83(15)
O1 Zn1 C1 O2 -179.76(15)
O2 Zn1 C1 O1 179.76(15)
O4 Zn1 C1 O1 88.99(10)
O4 Zn1 C1 O2 -90.77(10)
O5 Zn1 C1 O1 179.65(9)
O5 Zn1 C1 O2 -0.11(12)
O6 Zn1 C1 O1 -98.06(10)
O6 Zn1 C1 O2 82.18(10)
N2 Zn1 C1 O1 -7.89(11)
N2 Zn1 C1 O2 172.35(9)
Zn1 O1 C1 O2 0.23(14)
Zn1 O1 C1 C2 -178.65(12)
Zn1 O2 C1 O1 -0.25(15)
Zn1 O2 C1 C2 178.64(11)
Zn1 N2 C9 C10 178.82(17)
C13 N2 C9 C10 -0.8(3)
Zn1 N2 C13 C12 179.33(11)
C9 N2 C13 C12 -1.1(2)
O1 C1 C2 C3 9.5(2)
O1 C1 C2 C7 -170.49(14)
O2 C1 C2 C3 -169.34(14)
O2 C1 C2 C7 10.6(2)
C1 C2 C3 C4 179.15(15)
C7 C2 C3 C4 -0.8(2)
C1 C2 C7 C6 -179.31(15)
C3 C2 C7 C6 0.7(2)
C2 C3 C4 C5 0.5(3)
C6 C5 C4 C3 0.1(3)
C8 C5 C4 C3 -179.13(17)
C4 C5 C6 C7 -0.2(3)
C8 C5 C6 C7 178.95(17)
C2 C7 C6 C5 -0.1(3)
N2 C9 C10 C11 1.8(4)
C12 C11 C10 C9 -0.9(4)
C13 C12 C11 C10 -0.8(3)
C14 C12 C11 C10 179.55(19)
C11 C12 C13 N2 1.9(2)
C14 C12 C13 N2 -178.46(14)
C11 C12 C14 O3 179.62(17)
C11 C12 C14 N3 0.1(3)
C13 C12 C14 O3 0.0(2)
C13 C12 C14 N3 -179.54(15)
O7 C15 C16 C17 -177.65(16)
O7 C15 C16 C21 0.4(2)
O8 C15 C16 C17 0.1(3)
O8 C15 C16 C21 178.16(18)
C15 C16 C17 C18 175.64(17)
C21 C16 C17 C18 -2.4(3)
C15 C16 C21 C20 -175.12(16)
C17 C16 C21 C20 3.0(3)
C16 C17 C18 C19 0.1(3)
C20 C19 C18 C17 1.7(3)
C22 C19 C18 C17 -177.64(19)
C21 C20 C19 C18 -1.2(3)
C21 C20 C19 C22 178.15(18)
C16 C21 C20 C19 -1.1(3)

_cod_database_fobs_code 2240764
